data_7039351
loop_
_publ_author_name
'Escriche-Tur, Luis'
'Font-Bardia, Merc\`e'
'Albela, Bel\'en'
'Corbella, Montserrat'

_publ_section_title
;
 New insights into the comprehension of the magnetic properties of
 dinuclear Mn(III) compounds with the general formula
 [{MnL(NN)}2(\m-O)(\m-n-RC6H4COO)2]X2.
;
_journal_issue 29
_journal_name_full 'Dalton transactions (Cambridge, England : 2003)'
_journal_page_first 11753
_journal_page_last 11764
_journal_paper_doi 10.1039/c6dt01097k
_journal_volume 45
_journal_year 2016
_chemical_formula_moiety 'C36 H32 Cl Mn2 N4 O12, Cl O4'
_chemical_formula_sum 'C36 H32 Cl2 Mn2 N4 O16'
_chemical_formula_weight 957.44
_chemical_name_systematic
;
 ?
;
_space_group_IT_number 2
_symmetry_cell_setting triclinic
_symmetry_space_group_name_Hall '-P 1'
_symmetry_space_group_name_H-M 'P -1'
_atom_sites_solution_hydrogens geom
_atom_sites_solution_primary direct
_atom_sites_solution_secondary difmap
_audit_creation_method SHELXL-97
_audit_update_record
;
2016-03-18 deposited with the CCDC.
2016-05-30 downloaded from the CCDC.
;
_cell_angle_alpha 114.091(6)
_cell_angle_beta 100.507(6)
_cell_angle_gamma 91.521(6)
_cell_formula_units_Z 2
_cell_length_a 10.0416(16)
_cell_length_b 14.598(3)
_cell_length_c 15.706(3)
_cell_measurement_reflns_used 9742
_cell_measurement_temperature 100(2)
_cell_measurement_theta_max 34.27
_cell_measurement_theta_min 2.52
_cell_volume 2053.4(7)
_computing_cell_refinement 'Bruker SAINT'
_computing_data_collection 'Bruker APEX2'
_computing_data_reduction 'Bruker SAINT'
_computing_molecular_graphics 'Bruker SHELXTL'
_computing_publication_material 'Bruker SHELXTL'
_computing_structure_refinement 'SHELXL-97 (Sheldrick, 1997)'
_computing_structure_solution 'SHELXS-97 (Sheldrick, 1997)'
_diffrn_ambient_temperature 100(2)
_diffrn_measured_fraction_theta_full 1.000
_diffrn_measured_fraction_theta_max 0.833
_diffrn_measurement_device_type 'Bruker APEX-II CCD'
_diffrn_measurement_method '\f and \w scans'
_diffrn_radiation_monochromator multilayer
_diffrn_radiation_source 'high brilliance Incoatec Microfocus Source '
_diffrn_radiation_type MoK\a
_diffrn_radiation_wavelength 0.71073
_diffrn_reflns_av_R_equivalents 0.0488
_diffrn_reflns_av_sigmaI/netI 0.0347
_diffrn_reflns_limit_h_max 15
_diffrn_reflns_limit_h_min -16
_diffrn_reflns_limit_k_max 22
_diffrn_reflns_limit_k_min -23
_diffrn_reflns_limit_l_max 23
_diffrn_reflns_limit_l_min -24
_diffrn_reflns_number 123002
_diffrn_reflns_theta_full 25.00
_diffrn_reflns_theta_max 35.98
_diffrn_reflns_theta_min 2.08
_exptl_absorpt_coefficient_mu 0.821
_exptl_absorpt_correction_T_max 0.7471
_exptl_absorpt_correction_T_min 0.6598
_exptl_absorpt_correction_type multi-scan
_exptl_absorpt_process_details sadabs
_exptl_crystal_colour green
_exptl_crystal_density_diffrn 1.549
_exptl_crystal_density_method 'not measured'
_exptl_crystal_description prism
_exptl_crystal_F_000 976
_exptl_crystal_size_max 0.54
_exptl_crystal_size_mid 0.46
_exptl_crystal_size_min 0.33
_platon_squeeze_details
;
 'The unit cell contains a dichloromethane and a water molecule which have 
 been treated as a diffuse contribution to the overall scattering without 
 specific atom positions by SQUEEZE/PLATON.'
;
_refine_diff_density_max 1.306
_refine_diff_density_min -1.659
_refine_diff_density_rms 0.107
_refine_ls_extinction_method none
_refine_ls_goodness_of_fit_ref 1.023
_refine_ls_hydrogen_treatment mixed
_refine_ls_matrix_type full
_refine_ls_number_parameters 592
_refine_ls_number_reflns 16188
_refine_ls_number_restraints 286
_refine_ls_restrained_S_all 1.124
_refine_ls_R_factor_all 0.0792
_refine_ls_R_factor_gt 0.0620
_refine_ls_shift/su_max 0.001
_refine_ls_shift/su_mean 0.000
_refine_ls_structure_factor_coef Fsqd
_refine_ls_weighting_details 'calc w=1/[\s^2^(Fo^2^)+(0.0815P)^2^+3.3847P] where P=(Fo^2^+2Fc^2^)/3'
_refine_ls_weighting_scheme calc
_refine_ls_wR_factor_gt 0.1595
_refine_ls_wR_factor_ref 0.1674
_reflns_number_gt 13008
_reflns_number_total 16188
_reflns_threshold_expression >2\s(I)
_cod_data_source_file c6dt01097k2.cif
_cod_data_source_block compound_5
_cod_depositor_comments 'Adding full bibliography for 7039349--7039353.cif.'
_cod_original_sg_symbol_H-M P-1
_cod_database_code 7039351

loop_
_symmetry_equiv_pos_as_xyz
'x, y, z'
'-x, -y, -z'

loop_
_atom_site_label
_atom_site_type_symbol
_atom_site_fract_x
_atom_site_fract_y
_atom_site_fract_z
_atom_site_U_iso_or_equiv
_atom_site_adp_type
_atom_site_occupancy
_atom_site_symmetry_multiplicity
_atom_site_calc_flag
_atom_site_refinement_flags
_atom_site_disorder_assembly
_atom_site_disorder_group
Cl2 Cl -0.07286(9) 0.82294(6) 0.07403(6) 0.03859(16) Uani 1 1 d DU . .
O13 O -0.0955(3) 0.7443(2) -0.0211(2) 0.0628(8) Uani 1 1 d DU A .
O14 O -0.0428(7) 0.9172(4) 0.0706(5) 0.0484(10) Uani 0.50 1 d PU A 1
O15 O -0.1995(6) 0.8247(5) 0.1114(4) 0.0512(10) Uani 0.50 1 d PU A 1
O16 O 0.0331(6) 0.8053(4) 0.1358(4) 0.0456(9) Uani 0.50 1 d PDU A 1
O14' O -0.0988(11) 0.9108(6) 0.0643(8) 0.0444(15) Uani 0.25 1 d PDU A 2
O15' O -0.1504(10) 0.8028(8) 0.1304(6) 0.0464(11) Uani 0.25 1 d PDU A 2
O16' O 0.0676(7) 0.8278(8) 0.1167(7) 0.0528(17) Uani 0.25 1 d PDU A 2
O14" O -0.1826(9) 0.8767(7) 0.0928(7) 0.0553(15) Uani 0.25 1 d PDU A 3
O15" O -0.0681(11) 0.7569(7) 0.1231(6) 0.0509(12) Uani 0.25 1 d PDU A 3
O16" O 0.0474(8) 0.8842(7) 0.1052(7) 0.0588(15) Uani 0.25 1 d PDU A 3
Mn2 Mn 0.28525(3) 0.56278(2) 0.22702(2) 0.01636(8) Uani 1 1 d . . .
Mn1 Mn 0.12510(3) 0.72594(2) 0.35787(2) 0.01607(8) Uani 1 1 d . . .
O1 O 0.19863(16) 0.67335(12) 0.25568(11) 0.0190(3) Uani 1 1 d . . .
O2 O 0.03341(17) 0.59936(13) 0.34745(12) 0.0215(3) Uani 1 1 d . . .
O3 O 0.12197(17) 0.47622(12) 0.23874(12) 0.0205(3) Uani 1 1 d . . .
O4 O 0.29813(17) 0.71501(14) 0.45523(12) 0.0230(3) Uani 1 1 d . . .
O5 O 0.38706(17) 0.58556(13) 0.35412(11) 0.0209(3) Uani 1 1 d . . .
O6 O -0.0583(2) 0.75817(18) 0.28078(18) 0.0392(5) Uani 1 1 d D . .
H6A H -0.153(3) 0.738(3) 0.279(3) 0.059 Uiso 1 1 d D . .
H6B H -0.052(4) 0.770(4) 0.224(3) 0.059 Uiso 1 1 d D . .
O7 O 0.48172(19) 0.64618(16) 0.20873(13) 0.0309(4) Uani 1 1 d D B .
Cl1 Cl 0.58818(7) 0.71332(6) 0.28445(5) 0.03768(17) Uani 1 1 d DU . .
O8 O 0.6254(5) 0.7849(4) 0.2429(3) 0.0404(4) Uani 0.50 1 d PDU B 1
O9 O 0.6978(4) 0.6780(4) 0.3123(3) 0.0404(4) Uani 0.50 1 d PDU B 1
O10' O 0.5175(5) 0.7729(5) 0.3586(4) 0.0404(4) Uani 0.50 1 d PDU B 1
O8' O 0.6709(5) 0.7731(4) 0.2614(3) 0.0404(4) Uani 0.50 1 d PD B 2
O9' O 0.6818(4) 0.6401(3) 0.3024(3) 0.0404(4) Uani 0.50 1 d PDU B 2
O10 O 0.5465(5) 0.7645(5) 0.3710(3) 0.0404(4) Uani 0.50 1 d PDU B 2
O11 O -0.1685(2) 0.15847(16) 0.18314(16) 0.0380(4) Uani 1 1 d . . .
N1 N 0.2137(2) 0.86799(16) 0.38944(15) 0.0238(4) Uani 1 1 d . . .
N2 N 0.0597(2) 0.81383(16) 0.48112(16) 0.0256(4) Uani 1 1 d . . .
N3 N 0.23309(19) 0.53271(14) 0.08536(13) 0.0184(3) Uani 1 1 d . . .
N4 N 0.3858(2) 0.43892(15) 0.16776(14) 0.0214(3) Uani 1 1 d . . .
C1 C 0.0437(2) 0.50710(16) 0.29545(15) 0.0182(4) Uani 1 1 d . . .
C2 C -0.0453(2) 0.42947(17) 0.30542(16) 0.0193(4) Uani 1 1 d . . .
C3 C -0.0632(2) 0.32987(18) 0.23567(17) 0.0224(4) Uani 1 1 d . . .
H3 H -0.0247 0.3130 0.1824 0.027 Uiso 1 1 calc R . .
C4 C -0.1396(3) 0.2566(2) 0.2475(2) 0.0303(5) Uani 1 1 d . . .
C5 C -0.1918(3) 0.2822(2) 0.3298(2) 0.0363(6) Uani 1 1 d . . .
H5 H -0.2384 0.2323 0.3391 0.044 Uiso 1 1 calc R . .
C6 C -0.1749(3) 0.3806(2) 0.3971(2) 0.0349(6) Uani 1 1 d . . .
H6 H -0.2118 0.3971 0.4510 0.042 Uiso 1 1 calc R . .
C7 C -0.1031(3) 0.4558(2) 0.38510(18) 0.0262(4) Uani 1 1 d . . .
H7 H -0.0938 0.5226 0.4297 0.031 Uiso 1 1 calc R . .
C8 C 0.3877(2) 0.65678(17) 0.43594(15) 0.0186(4) Uani 1 1 d . . .
C9 C 0.5053(2) 0.66906(18) 0.51548(16) 0.0200(4) Uani 1 1 d . . .
C10 C 0.5132(2) 0.7494(2) 0.60332(17) 0.0248(4) Uani 1 1 d . C .
H10 H 0.4467 0.7936 0.6114 0.030 Uiso 1 1 calc R . .
C11 C 0.6202(3) 0.7646(2) 0.67974(19) 0.0328(6) Uani 1 1 d . . .
C12 C 0.7173(3) 0.6967(3) 0.6679(2) 0.0338(6) Uani 1 1 d . C .
H12 H 0.7873 0.7047 0.7190 0.041 Uiso 1 1 calc R . .
C13 C 0.7090(3) 0.6170(2) 0.5796(2) 0.0316(5) Uani 1 1 d . . .
H13 H 0.7748 0.5723 0.5717 0.038 Uiso 1 1 calc R C .
C14 C 0.6048(3) 0.6027(2) 0.50270(18) 0.0264(5) Uani 1 1 d . C .
H14 H 0.6012 0.5496 0.4435 0.032 Uiso 1 1 calc R . .
C15 C 0.2831(4) 0.8894(2) 0.3338(2) 0.0431(6) Uani 1 1 d U . .
H15 H 0.2856 0.8393 0.2740 0.052 Uiso 1 1 calc R . .
C16 C 0.3511(5) 0.9837(3) 0.3626(2) 0.0502(6) Uani 1 1 d U . .
H16 H 0.3981 0.9978 0.3227 0.060 Uiso 1 1 calc R . .
C17 C 0.3481(5) 1.0566(3) 0.4516(3) 0.0542(6) Uani 1 1 d U . .
H17 H 0.3936 1.1208 0.4727 0.065 Uiso 1 1 calc R . .
C18 C 0.2772(5) 1.0343(3) 0.5097(2) 0.0510(5) Uani 1 1 d U . .
H18 H 0.2763 1.0826 0.5706 0.061 Uiso 1 1 calc R . .
C19 C 0.2083(4) 0.9398(2) 0.4761(2) 0.0416(5) Uani 1 1 d U . .
C20 C 0.1227(4) 0.9096(2) 0.5283(2) 0.0397(5) Uani 1 1 d U . .
C21 C 0.1024(5) 0.9741(2) 0.6181(2) 0.0467(5) Uani 1 1 d U . .
H21 H 0.1478 1.0391 0.6498 0.056 Uiso 1 1 calc R . .
C22 C 0.0139(5) 0.9399(3) 0.6590(3) 0.0506(5) Uani 1 1 d U . .
H22 H 0.0009 0.9806 0.7197 0.061 Uiso 1 1 calc R . .
C23 C -0.0556(5) 0.8437(3) 0.6082(3) 0.0497(5) Uani 1 1 d U . .
H23 H -0.1196 0.8205 0.6329 0.060 Uiso 1 1 calc R . .
C24 C -0.0287(4) 0.7821(2) 0.5196(3) 0.0449(6) Uani 1 1 d U . .
H24 H -0.0738 0.7171 0.4866 0.054 Uiso 1 1 calc R . .
C25 C 0.1538(3) 0.5874(2) 0.05068(17) 0.0256(4) Uani 1 1 d U . .
H25 H 0.1130 0.6388 0.0918 0.031 Uiso 1 1 calc R . .
C26 C 0.1311(3) 0.5693(2) -0.04491(18) 0.0302(4) Uani 1 1 d U . .
H26 H 0.0745 0.6070 -0.0681 0.036 Uiso 1 1 calc R . .
C27 C 0.1943(3) 0.4940(2) -0.10506(19) 0.0333(4) Uani 1 1 d U . .
H27 H 0.1819 0.4814 -0.1692 0.040 Uiso 1 1 calc R . .
C28 C 0.2762(3) 0.4376(2) -0.06925(18) 0.0316(4) Uani 1 1 d U . .
H28 H 0.3188 0.3864 -0.1091 0.038 Uiso 1 1 calc R . .
C29 C 0.2937(3) 0.4582(2) 0.02644(17) 0.0260(4) Uani 1 1 d U . .
C30 C 0.3790(3) 0.4047(2) 0.07308(18) 0.0279(4) Uani 1 1 d U . .
C31 C 0.4501(3) 0.3259(2) 0.0255(2) 0.0369(4) Uani 1 1 d U . .
H31 H 0.4460 0.3036 -0.0396 0.044 Uiso 1 1 calc R . .
C32 C 0.5273(4) 0.2812(3) 0.0774(2) 0.0432(5) Uani 1 1 d U . .
H32 H 0.5753 0.2280 0.0472 0.052 Uiso 1 1 calc R . .
C33 C 0.5325(4) 0.3162(3) 0.1741(2) 0.0426(5) Uani 1 1 d U . .
H33 H 0.5833 0.2864 0.2096 0.051 Uiso 1 1 calc R . .
C34 C 0.4614(3) 0.3956(2) 0.2172(2) 0.0376(5) Uani 1 1 d U . .
H34 H 0.4661 0.4198 0.2825 0.045 Uiso 1 1 calc R . .
C35 C -0.1294(4) 0.1310(3) 0.0939(2) 0.0429(6) Uani 1 1 d . . .
H35A H -0.1573 0.0605 0.0547 0.064 Uiso 1 1 calc R . .
H35B H -0.0322 0.1441 0.1045 0.064 Uiso 1 1 calc R . .
H35C H -0.1725 0.1700 0.0624 0.064 Uiso 1 1 calc R . .
O12 O 0.6286(6) 0.8586(4) 0.7603(4) 0.0380(4) Uani 0.50 1 d P C 1
C36 C 0.7449(9) 0.8859(6) 0.8366(6) 0.0429(6) Uani 0.50 1 d P C 1
H36A H 0.7304 0.9439 0.8905 0.064 Uiso 0.50 1 calc PR C 1
H36B H 0.8239 0.9014 0.8164 0.064 Uiso 0.50 1 calc PR C 1
H36C H 0.7587 0.8305 0.8542 0.064 Uiso 0.50 1 calc PR C 1
O12' O 0.6089(6) 0.8354(4) 0.7637(4) 0.0380(4) Uani 0.50 1 d P C 2
C36' C 0.7246(9) 0.8578(6) 0.8427(6) 0.0429(6) Uani 0.50 1 d P C 2
H36D H 0.7133 0.9175 0.8963 0.064 Uiso 0.50 1 calc PR C 2
H36E H 0.8070 0.8687 0.8237 0.064 Uiso 0.50 1 calc PR C 2
H36F H 0.7298 0.8020 0.8603 0.064 Uiso 0.50 1 calc PR C 2

loop_
_atom_site_aniso_label
_atom_site_aniso_U_11
_atom_site_aniso_U_22
_atom_site_aniso_U_33
_atom_site_aniso_U_23
_atom_site_aniso_U_13
_atom_site_aniso_U_12
Cl2 0.0495(4) 0.0402(4) 0.0385(3) 0.0251(3) 0.0167(3) 0.0165(3)
O13 0.0645(17) 0.0638(17) 0.0489(15) 0.0099(13) 0.0177(13) 0.0103(14)
O14 0.065(2) 0.0381(17) 0.0537(19) 0.0272(15) 0.020(2) 0.0166(18)
O15 0.051(2) 0.060(2) 0.051(2) 0.0270(17) 0.0211(18) 0.0220(18)
O16 0.056(2) 0.0486(18) 0.0444(18) 0.0309(15) 0.0093(16) 0.0185(16)
O14' 0.056(3) 0.038(2) 0.051(2) 0.027(2) 0.018(3) 0.024(2)
O15' 0.055(2) 0.053(2) 0.048(2) 0.0326(19) 0.0227(18) 0.019(2)
O16' 0.059(3) 0.052(3) 0.049(3) 0.024(2) 0.007(2) 0.015(2)
O14" 0.057(2) 0.052(2) 0.058(2) 0.021(2) 0.017(2) 0.021(2)
O15" 0.067(3) 0.050(2) 0.052(2) 0.0354(16) 0.016(2) 0.018(2)
O16" 0.061(2) 0.056(2) 0.055(2) 0.017(2) 0.014(2) 0.012(2)
Mn2 0.01535(14) 0.01954(15) 0.01545(14) 0.00803(11) 0.00431(11) 0.00411(11)
Mn1 0.01535(14) 0.01735(14) 0.01702(14) 0.00792(11) 0.00515(11) 0.00352(10)
O1 0.0208(7) 0.0211(7) 0.0184(7) 0.0101(6) 0.0071(6) 0.0062(6)
O2 0.0221(7) 0.0208(7) 0.0244(8) 0.0106(6) 0.0089(6) 0.0031(6)
O3 0.0193(7) 0.0202(7) 0.0224(7) 0.0086(6) 0.0064(6) 0.0024(6)
O4 0.0194(7) 0.0327(9) 0.0188(7) 0.0121(6) 0.0048(6) 0.0090(6)
O5 0.0202(7) 0.0239(7) 0.0173(7) 0.0082(6) 0.0019(6) 0.0037(6)
O6 0.0237(9) 0.0405(11) 0.0515(13) 0.0238(10) -0.0073(9) 0.0036(8)
O7 0.0231(8) 0.0381(10) 0.0262(9) 0.0081(8) 0.0069(7) -0.0067(7)
Cl1 0.0294(3) 0.0396(3) 0.0277(3) -0.0044(2) 0.0141(2) -0.0159(2)
O8 0.0322(10) 0.0407(9) 0.0346(9) 0.0004(6) 0.0142(8) -0.0122(7)
O9 0.0322(10) 0.0407(9) 0.0346(9) 0.0004(6) 0.0142(8) -0.0122(7)
O10' 0.0322(10) 0.0407(9) 0.0346(9) 0.0004(6) 0.0142(8) -0.0122(7)
O8' 0.0322(10) 0.0407(9) 0.0346(9) 0.0004(6) 0.0142(8) -0.0122(7)
O9' 0.0322(10) 0.0407(9) 0.0346(9) 0.0004(6) 0.0142(8) -0.0122(7)
O10 0.0322(10) 0.0407(9) 0.0346(9) 0.0004(6) 0.0142(8) -0.0122(7)
O11 0.0467(10) 0.0275(9) 0.0331(8) 0.0078(7) 0.0058(7) -0.0061(7)
N1 0.0271(9) 0.0215(8) 0.0217(9) 0.0092(7) 0.0025(7) -0.0012(7)
N2 0.0345(11) 0.0217(9) 0.0274(10) 0.0128(8) 0.0154(8) 0.0121(8)
N3 0.0172(7) 0.0205(8) 0.0170(8) 0.0074(6) 0.0035(6) 0.0040(6)
N4 0.0206(8) 0.0233(9) 0.0226(9) 0.0110(7) 0.0060(7) 0.0077(7)
C1 0.0158(8) 0.0209(9) 0.0197(9) 0.0112(7) 0.0020(7) 0.0012(7)
C2 0.0167(8) 0.0233(9) 0.0214(9) 0.0136(8) 0.0026(7) 0.0012(7)
C3 0.0216(9) 0.0242(10) 0.0242(10) 0.0134(8) 0.0040(8) 0.0006(8)
C4 0.0335(13) 0.0257(11) 0.0322(12) 0.0138(10) 0.0053(10) -0.0044(9)
C5 0.0420(15) 0.0332(13) 0.0399(15) 0.0200(12) 0.0135(12) -0.0053(11)
C6 0.0405(15) 0.0386(14) 0.0324(13) 0.0193(11) 0.0146(11) -0.0035(12)
C7 0.0291(11) 0.0290(11) 0.0236(10) 0.0130(9) 0.0086(9) 0.0001(9)
C8 0.0155(8) 0.0250(10) 0.0190(9) 0.0128(8) 0.0038(7) 0.0027(7)
C9 0.0174(8) 0.0271(10) 0.0179(9) 0.0119(8) 0.0031(7) 0.0041(7)
C10 0.0218(10) 0.0331(12) 0.0188(9) 0.0108(9) 0.0022(8) 0.0084(9)
C11 0.0288(12) 0.0445(15) 0.0203(11) 0.0106(10) 0.0000(9) 0.0105(11)
C12 0.0262(12) 0.0515(17) 0.0242(11) 0.0184(11) -0.0003(9) 0.0099(11)
C13 0.0244(11) 0.0428(14) 0.0299(12) 0.0181(11) 0.0033(9) 0.0137(10)
C14 0.0223(10) 0.0338(12) 0.0235(10) 0.0126(9) 0.0034(8) 0.0091(9)
C15 0.0672(14) 0.0315(10) 0.0292(10) 0.0127(8) 0.0099(10) -0.0182(10)
C16 0.0751(13) 0.0356(9) 0.0340(9) 0.0115(8) 0.0093(9) -0.0224(9)
C17 0.0815(13) 0.0359(9) 0.0358(9) 0.0091(8) 0.0081(9) -0.0219(9)
C18 0.0814(12) 0.0324(9) 0.0318(9) 0.0086(7) 0.0091(9) -0.0148(9)
C19 0.0747(12) 0.0254(8) 0.0261(8) 0.0120(7) 0.0127(8) -0.0037(8)
C20 0.0736(12) 0.0240(8) 0.0273(8) 0.0131(7) 0.0190(8) 0.0079(8)
C21 0.0791(12) 0.0293(8) 0.0352(9) 0.0112(7) 0.0252(9) 0.0124(9)
C22 0.0804(12) 0.0343(9) 0.0414(9) 0.0113(8) 0.0333(9) 0.0160(9)
C23 0.0769(13) 0.0356(9) 0.0454(10) 0.0142(8) 0.0391(10) 0.0168(9)
C24 0.0716(14) 0.0321(10) 0.0455(11) 0.0182(9) 0.0407(11) 0.0182(10)
C25 0.0307(9) 0.0293(9) 0.0183(8) 0.0111(7) 0.0048(7) 0.0119(7)
C26 0.0359(8) 0.0338(8) 0.0196(7) 0.0106(6) 0.0028(7) 0.0135(7)
C27 0.0393(8) 0.0373(8) 0.0196(7) 0.0087(7) 0.0037(7) 0.0150(7)
C28 0.0364(8) 0.0356(8) 0.0195(7) 0.0076(6) 0.0056(7) 0.0158(7)
C29 0.0301(8) 0.0300(8) 0.0196(7) 0.0104(6) 0.0083(6) 0.0140(6)
C30 0.0326(8) 0.0314(8) 0.0235(7) 0.0127(6) 0.0107(6) 0.0169(7)
C31 0.0424(9) 0.0388(8) 0.0307(8) 0.0130(7) 0.0119(7) 0.0236(8)
C32 0.0493(10) 0.0446(9) 0.0363(9) 0.0150(8) 0.0122(8) 0.0282(8)
C33 0.0503(10) 0.0458(10) 0.0365(9) 0.0195(8) 0.0116(8) 0.0294(9)
C34 0.0465(11) 0.0436(11) 0.0327(10) 0.0226(9) 0.0130(9) 0.0272(9)
C35 0.0477(15) 0.0347(14) 0.0344(12) 0.0064(10) 0.0012(10) -0.0047(11)
O12 0.0467(10) 0.0275(9) 0.0331(8) 0.0078(7) 0.0058(7) -0.0061(7)
C36 0.0477(15) 0.0347(14) 0.0344(12) 0.0064(10) 0.0012(10) -0.0047(11)
O12' 0.0467(10) 0.0275(9) 0.0331(8) 0.0078(7) 0.0058(7) -0.0061(7)
C36' 0.0477(15) 0.0347(14) 0.0344(12) 0.0064(10) 0.0012(10) -0.0047(11)

loop_
_atom_type_symbol
_atom_type_description
_atom_type_scat_dispersion_real
_atom_type_scat_dispersion_imag
_atom_type_scat_source
C C 0.0033 0.0016 'International Tables Vol C Tables 4.2.6.8 and 6.1.1.4'
Cl Cl 0.1484 0.1585 'International Tables Vol C Tables 4.2.6.8 and 6.1.1.4'
Mn Mn 0.3368 0.7283 'International Tables Vol C Tables 4.2.6.8 and 6.1.1.4'
N N 0.0061 0.0033 'International Tables Vol C Tables 4.2.6.8 and 6.1.1.4'
O O 0.0106 0.0060 'International Tables Vol C Tables 4.2.6.8 and 6.1.1.4'
H H 0.0000 0.0000 'International Tables Vol C Tables 4.2.6.8 and 6.1.1.4'

loop_
_geom_angle_atom_site_label_1
_geom_angle_atom_site_label_2
_geom_angle_atom_site_label_3
_geom_angle
O16" Cl2 O14" 112.3(6)
O16 Cl2 O14 110.9(4)
O15' Cl2 O16' 107.2(5)
O16 Cl2 O13 111.4(3)
O14 Cl2 O13 108.7(3)
O16" Cl2 O15" 109.4(6)
O14" Cl2 O15" 107.1(6)
O16 Cl2 O15 107.7(3)
O14 Cl2 O15 109.5(4)
O16' Cl2 O15 131.5(5)
O13 Cl2 O15 108.7(3)
O1 Mn2 O5 100.44(7)
O1 Mn2 N3 90.09(7)
O5 Mn2 N3 163.52(7)
O1 Mn2 N4 167.79(8)
O5 Mn2 N4 89.73(8)
N3 Mn2 N4 78.55(8)
O1 Mn2 O3 93.25(7)
O5 Mn2 O3 91.56(7)
N3 Mn2 O3 100.55(7)
N4 Mn2 O3 93.20(8)
O1 Mn2 O7 92.38(8)
O5 Mn2 O7 87.82(7)
N3 Mn2 O7 79.04(7)
N4 Mn2 O7 81.19(8)
O3 Mn2 O7 174.36(7)
O1 Mn2 Mn1 28.03(5)
O5 Mn2 Mn1 78.93(5)
N3 Mn2 Mn1 114.68(5)
N4 Mn2 Mn1 164.05(6)
O3 Mn2 Mn1 76.10(5)
O7 Mn2 Mn1 109.25(5)
O1 Mn1 O2 98.02(7)
O1 Mn1 N1 90.73(8)
O2 Mn1 N1 171.09(8)
O1 Mn1 N2 168.70(8)
O2 Mn1 N2 93.26(8)
N1 Mn1 N2 77.98(9)
O1 Mn1 O4 94.99(7)
O2 Mn1 O4 90.30(7)
N1 Mn1 O4 87.24(8)
N2 Mn1 O4 84.24(8)
O1 Mn1 O6 94.01(9)
O2 Mn1 O6 92.59(8)
N1 Mn1 O6 88.47(9)
N2 Mn1 O6 86.11(10)
O4 Mn1 O6 170.07(8)
O1 Mn1 Mn2 28.13(5)
O2 Mn1 Mn2 78.19(5)
N1 Mn1 Mn2 109.40(6)
N2 Mn1 Mn2 157.76(6)
O4 Mn1 Mn2 75.42(5)
O6 Mn1 Mn2 114.48(7)
Mn1 O1 Mn2 123.85(9)
C1 O2 Mn1 131.16(15)
C1 O3 Mn2 126.95(15)
C8 O4 Mn1 127.56(15)
C8 O5 Mn2 130.44(15)
Mn1 O6 H6A 127(2)
Mn1 O6 H6B 119(2)
H6A O6 H6B 110(3)
Cl1 O7 Mn2 125.95(11)
O9 Cl1 O10 101.5(3)
O8' Cl1 O10 114.4(3)
O9 Cl1 O7 119.8(2)
O8' Cl1 O7 116.3(2)
O10 Cl1 O7 113.8(2)
O9 Cl1 O10' 116.3(3)
O8' Cl1 O10' 112.3(3)
O7 Cl1 O10' 104.2(2)
O9 Cl1 O8 109.6(3)
O10 Cl1 O8 111.6(3)
O7 Cl1 O8 100.9(2)
O10' Cl1 O8 104.0(3)
O8' Cl1 O9' 103.5(3)
O7 Cl1 O9' 101.83(19)
O10' Cl1 O9' 118.8(3)
O8 Cl1 O9' 123.8(3)
C4 O11 C35 117.7(2)
C15 N1 C19 120.0(2)
C15 N1 Mn1 124.17(19)
C19 N1 Mn1 115.59(18)
C24 N2 C20 119.0(3)
C24 N2 Mn1 125.9(2)
C20 N2 Mn1 114.96(19)
C25 N3 C29 119.7(2)
C25 N3 Mn2 123.97(16)
C29 N3 Mn2 116.06(15)
C34 N4 C30 119.6(2)
C34 N4 Mn2 124.59(18)
C30 N4 Mn2 115.73(16)
O3 C1 O2 126.0(2)
O3 C1 C2 117.6(2)
O2 C1 C2 116.32(19)
C7 C2 C3 121.1(2)
C7 C2 C1 120.1(2)
C3 C2 C1 118.7(2)
C4 C3 C2 118.8(2)
C4 C3 H3 120.6
C2 C3 H3 120.6
O11 C4 C3 124.3(3)
O11 C4 C5 115.7(2)
C3 C4 C5 120.0(3)
C6 C5 C4 120.5(2)
C6 C5 H5 119.8
C4 C5 H5 119.8
C5 C6 C7 120.5(3)
C5 C6 H6 119.8
C7 C6 H6 119.8
C2 C7 C6 119.0(2)
C2 C7 H7 120.5
C6 C7 H7 120.5
O4 C8 O5 125.6(2)
O4 C8 C9 117.7(2)
O5 C8 C9 116.73(19)
C10 C9 C14 120.1(2)
C10 C9 C8 118.0(2)
C14 C9 C8 121.9(2)
C9 C10 C11 120.5(2)
C9 C10 H10 119.8
C11 C10 H10 119.8
O12' C11 C12 124.1(4)
O12' C11 C10 115.6(4)
C12 C11 C10 119.4(3)
C12 C11 O12 125.6(3)
C10 C11 O12 114.4(3)
C13 C12 C11 119.6(2)
C13 C12 H12 120.2
C11 C12 H12 120.2
C14 C13 C12 121.3(2)
C14 C13 H13 119.3
C12 C13 H13 119.3
C13 C14 C9 119.0(2)
C13 C14 H14 120.5
C9 C14 H14 120.5
N1 C15 C16 121.6(3)
N1 C15 H15 119.2
C16 C15 H15 119.2
C17 C16 C15 118.6(3)
C17 C16 H16 120.7
C15 C16 H16 120.7
C16 C17 C18 119.8(3)
C16 C17 H17 120.1
C18 C17 H17 120.1
C19 C18 C17 118.9(3)
C19 C18 H18 120.5
C17 C18 H18 120.5
N1 C19 C18 120.9(3)
N1 C19 C20 115.2(3)
C18 C19 C20 123.9(3)
N2 C20 C21 121.8(3)
N2 C20 C19 114.6(2)
C21 C20 C19 123.5(3)
C22 C21 C20 118.9(3)
C22 C21 H21 120.5
C20 C21 H21 120.5
C21 C22 C23 118.9(3)
C21 C22 H22 120.6
C23 C22 H22 120.6
C22 C23 C24 119.4(3)
C22 C23 H23 120.3
C24 C23 H23 120.3
N2 C24 C23 121.8(3)
N2 C24 H24 119.1
C23 C24 H24 119.1
N3 C25 C26 121.7(2)
N3 C25 H25 119.2
C26 C25 H25 119.2
C27 C26 C25 118.7(2)
C27 C26 H26 120.6
C25 C26 H26 120.6
C26 C27 C28 119.6(2)
C26 C27 H27 120.2
C28 C27 H27 120.2
C29 C28 C27 119.1(2)
C29 C28 H28 120.4
C27 C28 H28 120.4
N3 C29 C28 121.2(2)
N3 C29 C30 114.5(2)
C28 C29 C30 124.3(2)
N4 C30 C31 121.5(2)
N4 C30 C29 114.8(2)
C31 C30 C29 123.7(2)
C32 C31 C30 118.3(3)
C32 C31 H31 120.8
C30 C31 H31 120.8
C33 C32 C31 119.7(3)
C33 C32 H32 120.1
C31 C32 H32 120.1
C34 C33 C32 119.0(3)
C34 C33 H33 120.5
C32 C33 H33 120.5
N4 C34 C33 121.9(3)
N4 C34 H34 119.1
C33 C34 H34 119.1
O11 C35 H35A 109.5
O11 C35 H35B 109.5
H35A C35 H35B 109.5
O11 C35 H35C 109.5
H35A C35 H35C 109.5
H35B C35 H35C 109.5
C11 O12 C36 118.0(6)
O12 C36 H36A 109.5
O12 C36 H36B 109.5
H36A C36 H36B 109.5
O12 C36 H36C 109.5
H36A C36 H36C 109.5
H36B C36 H36C 109.5
C11 O12' C36' 116.3(6)
O12' C36' H36D 109.5
O12' C36' H36E 109.5
H36D C36' H36E 109.5
O12' C36' H36F 109.5
H36D C36' H36F 109.5
H36E C36' H36F 109.5

loop_
_geom_bond_atom_site_label_1
_geom_bond_atom_site_label_2
_geom_bond_distance
Cl2 O16" 1.366(6)
Cl2 O14" 1.375(6)
Cl2 O14' 1.378(6)
Cl2 O15' 1.389(6)
Cl2 O16 1.408(5)
Cl2 O14 1.426(6)
Cl2 O16' 1.434(6)
Cl2 O13 1.437(3)
Cl2 O15" 1.456(6)
Cl2 O15 1.491(6)
Mn2 O1 1.7856(16)
Mn2 O5 1.9587(17)
Mn2 N3 2.0452(19)
Mn2 N4 2.055(2)
Mn2 O3 2.1234(17)
Mn2 O7 2.4128(18)
Mn2 Mn1 3.1457(6)
Mn1 O1 1.7796(16)
Mn1 O2 1.9741(17)
Mn1 N1 2.059(2)
Mn1 N2 2.075(2)
Mn1 O4 2.1513(17)
Mn1 O6 2.186(2)
O2 C1 1.277(3)
O3 C1 1.249(3)
O4 C8 1.246(3)
O5 C8 1.280(3)
O6 H6A 0.98(2)
O6 H6B 0.99(2)
O7 Cl1 1.4308(19)
Cl1 O9 1.307(5)
Cl1 O8' 1.383(4)
Cl1 O10 1.406(5)
Cl1 O10' 1.457(4)
Cl1 O8 1.511(4)
Cl1 O9' 1.520(5)
O11 C4 1.359(3)
O11 C35 1.425(4)
N1 C15 1.335(4)
N1 C19 1.349(4)
N2 C24 1.330(4)
N2 C20 1.356(4)
N3 C25 1.341(3)
N3 C29 1.352(3)
N4 C34 1.338(3)
N4 C30 1.349(3)
C1 C2 1.500(3)
C2 C7 1.391(3)
C2 C3 1.400(3)
C3 C4 1.392(3)
C3 H3 0.9300
C4 C5 1.396(4)
C5 C6 1.376(4)
C5 H5 0.9300
C6 C7 1.392(4)
C6 H6 0.9300
C7 H7 0.9300
C8 C9 1.502(3)
C9 C10 1.386(3)
C9 C14 1.393(3)
C10 C11 1.394(3)
C10 H10 0.9300
C11 O12' 1.329(6)
C11 C12 1.391(4)
C11 O12 1.425(6)
C12 C13 1.386(4)
C12 H12 0.9300
C13 C14 1.385(3)
C13 H13 0.9300
C14 H14 0.9300
C15 C16 1.377(4)
C15 H15 0.9300
C16 C17 1.375(5)
C16 H16 0.9300
C17 C18 1.383(5)
C17 H17 0.9300
C18 C19 1.372(4)
C18 H18 0.9300
C19 C20 1.462(4)
C20 C21 1.397(4)
C21 C22 1.378(5)
C21 H21 0.9300
C22 C23 1.388(6)
C22 H22 0.9300
C23 C24 1.395(4)
C23 H23 0.9300
C24 H24 0.9300
C25 C26 1.387(3)
C25 H25 0.9300
C26 C27 1.382(4)
C26 H26 0.9300
C27 C28 1.385(4)
C27 H27 0.9300
C28 C29 1.382(3)
C28 H28 0.9300
C29 C30 1.468(3)
C30 C31 1.389(4)
C31 C32 1.386(4)
C31 H31 0.9300
C32 C33 1.381(5)
C32 H32 0.9300
C33 C34 1.374(4)
C33 H33 0.9300
C34 H34 0.9300
C35 H35A 0.9600
C35 H35B 0.9600
C35 H35C 0.9600
O12 C36 1.425(10)
C36 H36A 0.9600
C36 H36B 0.9600
C36 H36C 0.9600
O12' C36' 1.457(10)
C36' H36D 0.9600
C36' H36E 0.9600
C36' H36F 0.9600

loop_
_platon_squeeze_void_nr
_platon_squeeze_void_average_x
_platon_squeeze_void_average_y
_platon_squeeze_void_average_z
_platon_squeeze_void_volume
_platon_squeeze_void_count_electrons
_platon_squeeze_void_content
1 0.500 1.000 1.000 161 51 ' '
